data_2106677
loop_
_publ_author_name
'Fleet, M.E.'

_publ_section_title
;
 The crystal structure of Zn As2
;
_journal_name_full 'Acta Crystallographica B (24,1968-38,1982)'
_journal_page_first 122
_journal_page_last 126
_journal_volume 30
_journal_year 1974
_chemical_formula_sum 'As2 Zn'
_chemical_name_systematic 'Zn As2'
_space_group_IT_number 14
_symmetry_space_group_name_Hall '-P 2ybc'
_symmetry_space_group_name_H-M 'P 1 21/c 1'
_cell_angle_alpha 90
_cell_angle_beta 102.28
_cell_angle_gamma 90
_cell_formula_units_Z 8
_cell_length_a 9.287
_cell_length_b 7.691
_cell_length_c 8.01
_cell_volume 559.035
_citation_journal_id_ASTM ACBCAR
_cod_data_source_file Fleet_ACBCAR_1974_1333.cif
_cod_data_source_block As2Zn1
_cod_original_cell_volume 559.0345
_cod_original_formula_sum 'As2 Zn1'
_cod_database_code 2106677

loop_
_symmetry_equiv_pos_as_xyz
x,y,z
-x,y+1/2,-z+1/2
-x,-y,-z
x,-y-1/2,z-1/2

loop_
_atom_site_label
_atom_site_type_symbol
_atom_site_fract_x
_atom_site_fract_y
_atom_site_fract_z
_atom_site_occupancy
_atom_site_U_iso_or_equiv
As3 As 0.2414 0.4918 0.4368 1 0.0
As1 As 0.3803 0.4224 0.2226 1 0.0
As4 As 0.0691 0.2532 0.3919 1 0.0
As2 As 0.2401 0.013 0.4345 1 0.0
Zn2 Zn 0.3925 0.0963 0.2207 1 0.0
Zn1 Zn 0.0809 0.7479 0.3957 1 0.0
